data_7235203
loop_
_publ_author_name
'Mandal, Arkalekha'
'Choudhury, Anwesha'
'Kumar, Rahul'
'Iyer, Parameswar Krishnan'
'Mal, Prasenjit'

_publ_section_title
;
 Exploring the semiconductor properties of a charge transfer cocrystal of
 1-aminopyrene and TCNQ
;
_journal_issue 4
_journal_name_full CrystEngComm
_journal_page_first 720
_journal_page_last 727
_journal_paper_doi 10.1039/C9CE01507H
_journal_volume 22
_journal_year 2020
_chemical_formula_sum 'C28 H15 N5'
_chemical_formula_weight 421.45
_space_group_IT_number 2
_space_group_name_Hall '-P 1'
_space_group_name_H-M_alt 'P -1'
_symmetry_cell_setting triclinic
_symmetry_space_group_name_H-M 'P -1'
_atom_sites_solution_hydrogens geom
_atom_sites_solution_primary direct
_atom_sites_solution_secondary difmap
_audit_creation_method SHELXL-97
_audit_update_record
;
2019-05-12 deposited with the CCDC.	2019-11-19 downloaded from the CCDC.
;
_cell_angle_alpha 99.099(2)
_cell_angle_beta 91.152(2)
_cell_angle_gamma 97.907(2)
_cell_formula_units_Z 2
_cell_length_a 6.7858(2)
_cell_length_b 8.7123(2)
_cell_length_c 18.1329(4)
_cell_measurement_reflns_used 4215
_cell_measurement_temperature 293(2)
_cell_measurement_theta_max 75.49
_cell_measurement_theta_min 4.94
_cell_volume 1047.50(5)
_computing_structure_refinement 'SHELXL-97 (Sheldrick, 1997)'
_computing_structure_solution 'SHELXS-97 (Sheldrick, 1990)'
_diffrn_ambient_temperature 293(2)
_diffrn_measured_fraction_theta_full 0.969
_diffrn_measured_fraction_theta_max 0.969
_diffrn_measurement_device_type 'CCD area diffractometer'
_diffrn_measurement_method 'phi and omega scans'
_diffrn_radiation_monochromator graphite
_diffrn_radiation_source 'fine-focus sealed tube'
_diffrn_radiation_type CuK\a
_diffrn_radiation_wavelength 1.54184
_diffrn_reflns_av_R_equivalents 0.0945
_diffrn_reflns_av_sigmaI/netI 0.0485
_diffrn_reflns_limit_h_max 8
_diffrn_reflns_limit_h_min -6
_diffrn_reflns_limit_k_max 10
_diffrn_reflns_limit_k_min -10
_diffrn_reflns_limit_l_max 22
_diffrn_reflns_limit_l_min -20
_diffrn_reflns_number 18660
_diffrn_reflns_theta_full 75.49
_diffrn_reflns_theta_max 75.49
_diffrn_reflns_theta_min 4.94
_exptl_absorpt_coefficient_mu 0.648
_exptl_absorpt_correction_T_max 0.925
_exptl_absorpt_correction_T_min 0.855
_exptl_absorpt_correction_type multi-scan
_exptl_absorpt_process_details multi-scan
_exptl_crystal_colour red
_exptl_crystal_density_diffrn 1.336
_exptl_crystal_density_method 'not measured'
_exptl_crystal_description clear
_exptl_crystal_F_000 436
_exptl_crystal_size_max 0.36
_exptl_crystal_size_mid 0.20
_exptl_crystal_size_min 0.12
_refine_diff_density_max 0.375
_refine_diff_density_min -0.270
_refine_diff_density_rms 0.059
_refine_ls_extinction_method none
_refine_ls_goodness_of_fit_ref 1.021
_refine_ls_hydrogen_treatment mixed
_refine_ls_matrix_type full
_refine_ls_number_parameters 298
_refine_ls_number_reflns 4215
_refine_ls_number_restraints 0
_refine_ls_restrained_S_all 1.021
_refine_ls_R_factor_all 0.1352
_refine_ls_R_factor_gt 0.1199
_refine_ls_shift/su_max 0.000
_refine_ls_shift/su_mean 0.000
_refine_ls_structure_factor_coef Fsqd
_refine_ls_weighting_details 'calc w=1/[\s^2^(Fo^2^)+(0.0340P)^2^+4.3500P] where P=(Fo^2^+2Fc^2^)/3'
_refine_ls_weighting_scheme calc
_refine_ls_wR_factor_gt 0.2771
_refine_ls_wR_factor_ref 0.2819
_reflns_number_gt 3240
_reflns_number_total 4215
_reflns_threshold_expression >2sigma(I)
_cod_data_source_file c9ce01507h2.cif
_cod_data_source_block ark12
_cod_depositor_comments
;Adding full bibliography for 7235203.cif.

 Adding full bibliography for 7235203.cif.
;
_cod_database_code 7235203

loop_
_symmetry_equiv_pos_as_xyz
'x, y, z'
'-x, -y, -z'

loop_
_atom_site_label
_atom_site_type_symbol
_atom_site_fract_x
_atom_site_fract_y
_atom_site_fract_z
_atom_site_U_iso_or_equiv
_atom_site_adp_type
_atom_site_occupancy
_atom_site_symmetry_multiplicity
_atom_site_calc_flag
_atom_site_refinement_flags
C15 C 0.3377(6) 0.2872(5) 0.2135(3) 0.0474(11) Uani 1 1 d .
C17 C 0.8454(6) 0.3696(5) 0.1948(3) 0.0446(11) Uani 1 1 d .
C18 C 0.8658(6) 0.4576(5) 0.2697(3) 0.0481(11) Uani 1 1 d .
H18 H 0.8793 0.5667 0.2767 0.058 Uiso 1 1 calc R
C22 C 0.8282(6) 0.2023(6) 0.1865(3) 0.0479(11) Uani 1 1 d .
H22 H 0.8200 0.1437 0.1387 0.057 Uiso 1 1 calc R
N3 N 0.8354(8) 0.7409(6) 0.1440(3) 0.0765(15) Uani 1 1 d .
C16 C 0.3389(6) 0.2475(6) 0.2865(3) 0.0483(11) Uani 1 1 d .
C20 C 0.8426(6) 0.2163(6) 0.3205(3) 0.0466(11) Uani 1 1 d .
C21 C 0.8236(6) 0.1278(6) 0.2457(3) 0.0491(11) Uani 1 1 d .
H21 H 0.8082 0.0187 0.2386 0.059 Uiso 1 1 calc R
C19 C 0.8654(6) 0.3839(6) 0.3292(3) 0.0496(11) Uani 1 1 d .
H19 H 0.8801 0.4428 0.3770 0.060 Uiso 1 1 calc R
C23 C 0.8413(7) 0.4452(6) 0.1335(3) 0.0494(11) Uani 1 1 d .
C24 C 0.8351(7) 0.1388(6) 0.3814(3) 0.0535(12) Uani 1 1 d .
N2 N 0.8115(8) 0.2915(7) -0.0003(3) 0.0803(15) Uani 1 1 d .
C14 C 0.3085(7) 0.1693(6) 0.1507(3) 0.0539(12) Uani 1 1 d .
C26 C 0.8409(7) 0.6099(7) 0.1401(3) 0.0551(12) Uani 1 1 d .
C25 C 0.8252(8) 0.3600(6) 0.0588(3) 0.0566(13) Uani 1 1 d .
C11 C 0.3096(7) 0.0883(7) 0.2957(3) 0.0584(14) Uani 1 1 d .
C5 C 0.3968(7) 0.5648(6) 0.2736(4) 0.0673(17) Uani 1 1 d .
H5 H 0.4177 0.6708 0.2696 0.081 Uiso 1 1 calc R
C7 C 0.3650(7) 0.3661(7) 0.3514(4) 0.0663(16) Uani 1 1 d .
C12 C 0.2782(7) -0.0290(6) 0.2292(4) 0.0651(16) Uani 1 1 d .
H12 H 0.2571 -0.1348 0.2337 0.078 Uiso 1 1 calc R
C27 C 0.8106(8) -0.0278(7) 0.3735(3) 0.0626(14) Uani 1 1 d .
C13 C 0.2789(8) 0.0117(7) 0.1611(4) 0.0656(15) Uani 1 1 d .
H13 H 0.2591 -0.0668 0.1194 0.079 Uiso 1 1 calc R
C4 C 0.3660(6) 0.4509(6) 0.2071(4) 0.0598(14) Uani 1 1 d .
N5 N 0.8665(9) 0.2888(8) 0.5164(3) 0.0937(19) Uani 1 1 d .
C28 C 0.8532(8) 0.2223(8) 0.4564(3) 0.0646(15) Uani 1 1 d .
C2 C 0.3291(8) 0.3752(7) 0.0747(4) 0.0674(15) Uani 1 1 d .
H2 H 0.3257 0.4060 0.0279 0.081 Uiso 1 1 calc R
N4 N 0.7925(9) -0.1615(7) 0.3665(4) 0.0916(18) Uani 1 1 d .
C1 C 0.3041(8) 0.2183(8) 0.0784(4) 0.0687(15) Uani 1 1 d .
C8 C 0.3596(8) 0.3183(10) 0.4233(4) 0.0776(19) Uani 1 1 d .
H8 H 0.3737 0.3928 0.4665 0.093 Uiso 1 1 calc R
C6 C 0.3964(8) 0.5228(8) 0.3425(5) 0.080(2) Uani 1 1 d .
H6 H 0.4175 0.6005 0.3845 0.096 Uiso 1 1 calc R
C3 C 0.3591(8) 0.4897(7) 0.1371(4) 0.0761(19) Uani 1 1 d .
H3 H 0.3749 0.5950 0.1315 0.091 Uiso 1 1 calc R
C9 C 0.3328(9) 0.1587(11) 0.4275(4) 0.089(2) Uani 1 1 d .
H9 H 0.3322 0.1289 0.4746 0.107 Uiso 1 1 calc R
N1 N 0.2745(10) 0.1098(8) 0.0162(4) 0.110(2) Uani 1 1 d .
H1A H 0.2710 0.1387 -0.0270 0.132 Uiso 1 1 calc R
H1B H 0.2591 0.0116 0.0195 0.132 Uiso 1 1 calc R
C10 C 0.3080(8) 0.0459(9) 0.3674(4) 0.0799(19) Uani 1 1 d .
H10 H 0.2898 -0.0593 0.3729 0.096 Uiso 1 1 calc R

loop_
_atom_site_aniso_label
_atom_site_aniso_U_11
_atom_site_aniso_U_22
_atom_site_aniso_U_33
_atom_site_aniso_U_23
_atom_site_aniso_U_13
_atom_site_aniso_U_12
C15 0.021(2) 0.048(2) 0.074(3) 0.008(2) 0.0017(19) 0.0092(17)
C17 0.021(2) 0.054(3) 0.058(3) 0.002(2) 0.0038(18) 0.0091(17)
C18 0.034(2) 0.046(2) 0.063(3) -0.002(2) 0.006(2) 0.0096(18)
C22 0.028(2) 0.054(3) 0.059(3) -0.004(2) 0.0023(19) 0.0116(18)
N3 0.072(3) 0.059(3) 0.096(4) 0.014(3) 0.008(3) 0.000(2)
C16 0.023(2) 0.056(3) 0.063(3) -0.004(2) 0.0017(19) 0.0115(18)
C20 0.024(2) 0.057(3) 0.058(3) 0.002(2) 0.0044(19) 0.0107(18)
C21 0.034(2) 0.047(3) 0.065(3) 0.003(2) 0.003(2) 0.0106(18)
C19 0.035(2) 0.057(3) 0.055(3) -0.005(2) 0.004(2) 0.0117(19)
C23 0.034(2) 0.054(3) 0.059(3) 0.004(2) 0.007(2) 0.0073(19)
C24 0.034(3) 0.066(3) 0.061(3) 0.007(2) 0.007(2) 0.013(2)
N2 0.087(4) 0.087(4) 0.065(3) -0.001(3) 0.003(3) 0.023(3)
C14 0.036(3) 0.063(3) 0.063(3) 0.007(3) 0.004(2) 0.011(2)
C26 0.034(3) 0.064(3) 0.065(3) 0.009(3) 0.005(2) 0.002(2)
C25 0.045(3) 0.064(3) 0.063(3) 0.010(3) 0.006(2) 0.014(2)
C11 0.030(2) 0.079(4) 0.075(4) 0.028(3) 0.007(2) 0.018(2)
C5 0.036(3) 0.040(3) 0.121(6) -0.005(3) -0.001(3) 0.010(2)
C7 0.026(2) 0.082(4) 0.084(4) -0.010(3) 0.003(2) 0.013(2)
C12 0.043(3) 0.041(3) 0.114(5) 0.014(3) 0.005(3) 0.011(2)
C27 0.043(3) 0.074(4) 0.073(4) 0.019(3) 0.000(2) 0.007(2)
C13 0.050(3) 0.057(3) 0.084(4) -0.007(3) 0.002(3) 0.011(2)
C4 0.019(2) 0.062(3) 0.102(5) 0.020(3) 0.002(2) 0.0112(19)
N5 0.088(4) 0.132(5) 0.065(4) 0.003(3) 0.011(3) 0.042(4)
C28 0.046(3) 0.089(4) 0.064(4) 0.015(3) 0.012(3) 0.022(3)
C2 0.048(3) 0.076(4) 0.085(4) 0.028(3) 0.004(3) 0.014(3)
N4 0.087(4) 0.077(4) 0.112(5) 0.028(3) -0.008(3) 0.001(3)
C1 0.047(3) 0.084(4) 0.072(4) 0.002(3) 0.001(3) 0.013(3)
C8 0.035(3) 0.126(6) 0.063(4) -0.011(4) 0.001(2) 0.013(3)
C6 0.034(3) 0.076(4) 0.117(6) -0.023(4) -0.002(3) 0.013(3)
C3 0.037(3) 0.071(4) 0.130(6) 0.041(4) 0.001(3) 0.011(2)
C9 0.040(3) 0.150(8) 0.079(5) 0.017(5) 0.003(3) 0.020(4)
N1 0.141(6) 0.106(5) 0.082(4) 0.007(4) 0.006(4) 0.022(4)
C10 0.040(3) 0.107(5) 0.101(5) 0.035(4) 0.012(3) 0.019(3)

loop_
_atom_type_symbol
_atom_type_description
_atom_type_scat_dispersion_real
_atom_type_scat_dispersion_imag
_atom_type_scat_source
C C 0.0181 0.0091 'International Tables Vol C Tables 4.2.6.8 and 6.1.1.4'
H H 0.0000 0.0000 'International Tables Vol C Tables 4.2.6.8 and 6.1.1.4'
N N 0.0311 0.0180 'International Tables Vol C Tables 4.2.6.8 and 6.1.1.4'

loop_
_geom_angle_atom_site_label_1
_geom_angle_atom_site_label_2
_geom_angle_atom_site_label_3
_geom_angle
C14 C15 C16 120.3(4)
C14 C15 C4 121.9(5)
C16 C15 C4 117.7(5)
C23 C17 C22 121.4(4)
C23 C17 C18 120.8(4)
C22 C17 C18 117.8(4)
C19 C18 C17 120.8(4)
C19 C18 H18 119.6
C17 C18 H18 119.6
C21 C22 C17 121.7(5)
C21 C22 H22 119.1
C17 C22 H22 119.1
C11 C16 C15 119.8(5)
C11 C16 C7 119.0(5)
C15 C16 C7 121.2(5)
C24 C20 C19 121.7(5)
C24 C20 C21 120.0(5)
C19 C20 C21 118.3(5)
C22 C21 C20 120.3(4)
C22 C21 H21 119.9
C20 C21 H21 119.9
C18 C19 C20 121.1(5)
C18 C19 H19 119.4
C20 C19 H19 119.4
C17 C23 C26 122.6(5)
C17 C23 C25 121.5(4)
C26 C23 C25 115.8(5)
C20 C24 C27 122.2(5)
C20 C24 C28 121.7(5)
C27 C24 C28 116.1(5)
C15 C14 C13 118.9(5)
C15 C14 C1 117.4(5)
C13 C14 C1 123.7(5)
N3 C26 C23 177.9(6)
N2 C25 C23 179.5(7)
C10 C11 C16 120.9(6)
C10 C11 C12 121.3(6)
C16 C11 C12 117.7(5)
C6 C5 C4 121.9(5)
C6 C5 H5 119.0
C4 C5 H5 119.0
C6 C7 C16 119.1(6)
C6 C7 C8 122.5(6)
C16 C7 C8 118.4(6)
C13 C12 C11 121.2(5)
C13 C12 H12 119.4
C11 C12 H12 119.4
N4 C27 C24 179.2(7)
C12 C13 C14 122.0(5)
C12 C13 H13 119.0
C14 C13 H13 119.0
C3 C4 C5 123.2(6)
C3 C4 C15 117.9(6)
C5 C4 C15 118.9(6)
N5 C28 C24 179.6(7)
C1 C2 C3 122.9(6)
C1 C2 H2 118.5
C3 C2 H2 118.5
N1 C1 C2 121.3(7)
N1 C1 C14 119.8(6)
C2 C1 C14 118.9(6)
C9 C8 C7 119.0(6)
C9 C8 H8 120.5
C7 C8 H8 120.5
C5 C6 C7 121.2(6)
C5 C6 H6 119.4
C7 C6 H6 119.4
C4 C3 C2 120.9(6)
C4 C3 H3 119.5
C2 C3 H3 119.5
C10 C9 C8 123.3(7)
C10 C9 H9 118.3
C8 C9 H9 118.3
C1 N1 H1A 120.0
C1 N1 H1B 120.0
H1A N1 H1B 120.0
C9 C10 C11 119.3(7)
C9 C10 H10 120.4
C11 C10 H10 120.4

loop_
_geom_bond_atom_site_label_1
_geom_bond_atom_site_label_2
_geom_bond_distance
C15 C14 1.399(7)
C15 C16 1.420(7)
C15 C4 1.436(7)
C17 C23 1.380(7)
C17 C22 1.430(6)
C17 C18 1.445(6)
C18 C19 1.340(7)
C18 H18 0.9300
C22 C21 1.338(7)
C22 H22 0.9300
N3 C26 1.139(7)
C16 C11 1.410(7)
C16 C7 1.428(7)
C20 C24 1.381(7)
C20 C19 1.430(7)
C20 C21 1.445(7)
C21 H21 0.9300
C19 H19 0.9300
C23 C26 1.421(7)
C23 C25 1.431(7)
C24 C27 1.422(8)
C24 C28 1.431(8)
N2 C25 1.138(7)
C14 C13 1.403(7)
C14 C1 1.443(8)
C11 C10 1.406(8)
C11 C12 1.445(8)
C5 C6 1.355(9)
C5 C4 1.427(8)
C5 H5 0.9300
C7 C6 1.388(9)
C7 C8 1.429(9)
C12 C13 1.336(8)
C12 H12 0.9300
C27 N4 1.141(7)
C13 H13 0.9300
C4 C3 1.366(9)
N5 C28 1.143(7)
C2 C1 1.367(8)
C2 C3 1.377(9)
C2 H2 0.9300
C1 N1 1.344(8)
C8 C9 1.393(10)
C8 H8 0.9300
C6 H6 0.9300
C3 H3 0.9300
C9 C10 1.338(10)
C9 H9 0.9300
N1 H1A 0.8600
N1 H1B 0.8600
C10 H10 0.9300
